data_7713091
loop_
_publ_author_name
'Eerlapally, Raju'
'Gupta, Sikha'
'Awasthi, Ayushi'
'Kumar, Rakesh'
'Draksharapu, Apparao'

_publ_section_title
;
 Spectroscopic characterization and reactivity of a high valent (L)Cu(III)
 species supported by proline-based pseudo peptide
;
_journal_name_full 'Dalton Transactions'
_journal_paper_doi 10.1039/D3DT00697B
_journal_year 2023
_chemical_absolute_configuration none
_chemical_formula_moiety 'C12 H20 Cu N4 O2, H2 O'
_chemical_formula_sum 'C12 H22 Cu N4 O3'
_chemical_formula_weight 333.87
_space_group_crystal_system trigonal
_space_group_IT_number 154
_space_group_name_Hall 'P 32 2"'
_space_group_name_H-M_alt 'P 32 2 1'
_atom_sites_solution_hydrogens mixed
_atom_sites_solution_primary dual
_audit_creation_date 2023-03-29
_audit_creation_method
;
Olex2 1.5
(compiled 2023.03.06 svn.rbb2c1857 for OlexSys, GUI svn.r6748)
;
_audit_update_record
;
2023-03-29 deposited with the CCDC.	2023-05-18 downloaded from the CCDC.
;
_cell_angle_alpha 90
_cell_angle_beta 90
_cell_angle_gamma 120
_cell_formula_units_Z 3
_cell_length_a 8.5368(4)
_cell_length_b 8.5368(4)
_cell_length_c 17.4591(11)
_cell_measurement_reflns_used 9976
_cell_measurement_temperature 100
_cell_measurement_theta_max 28.28
_cell_measurement_theta_min 2.75
_cell_volume 1101.90(10)
_computing_cell_refinement 'SAINT V8.38A (Bruker, 2018)'
_computing_data_reduction 'SAINT V8.38A (Bruker, 2018)'
_computing_molecular_graphics 'Olex2 1.5 (Dolomanov et al., 2009)'
_computing_publication_material 'Olex2 1.5 (Dolomanov et al., 2009)'
_computing_structure_refinement 'SHELXL 2018/3 (Sheldrick, 2015)'
_computing_structure_solution 'SHELXT 2014/5 (Sheldrick, 2014)'
_diffrn_ambient_temperature 100.00
_diffrn_detector 'CCD area detector'
_diffrn_detector_area_resol_mean 7.9
_diffrn_detector_type 'Bruker SMART CCD 1K area detector'
_diffrn_measured_fraction_theta_full 0.999
_diffrn_measured_fraction_theta_max 0.999
_diffrn_measurement_device 'three-circle diffractometer'
_diffrn_measurement_device_type 'Bruker SMART CCD 1K area detector'
_diffrn_measurement_method '\w scans'
_diffrn_radiation_monochromator graphite
_diffrn_radiation_probe x-ray
_diffrn_radiation_type MoK\a
_diffrn_radiation_wavelength 0.71073
_diffrn_reflns_av_R_equivalents 0.0630
_diffrn_reflns_av_unetI/netI 0.0281
_diffrn_reflns_Laue_measured_fraction_full 0.999
_diffrn_reflns_Laue_measured_fraction_max 0.999
_diffrn_reflns_limit_h_max 10
_diffrn_reflns_limit_h_min -10
_diffrn_reflns_limit_k_max 10
_diffrn_reflns_limit_k_min -10
_diffrn_reflns_limit_l_max 20
_diffrn_reflns_limit_l_min -20
_diffrn_reflns_number 13297
_diffrn_reflns_point_group_measured_fraction_full 0.999
_diffrn_reflns_point_group_measured_fraction_max 0.999
_diffrn_reflns_theta_full 25.007
_diffrn_reflns_theta_max 25.007
_diffrn_reflns_theta_min 2.755
_diffrn_source 'sealed X-ray tube'
_diffrn_source_target Mo
_exptl_absorpt_coefficient_mu 1.499
_exptl_absorpt_correction_T_max 0.7457
_exptl_absorpt_correction_T_min 0.4970
_exptl_absorpt_correction_type empirical
_exptl_absorpt_process_details
;
SADABS-2016/2 (Bruker,2016/2) was used for absorption correction.
wR2(int) was 0.1893 before and 0.0782 after correction.
The Ratio of minimum to maximum transmission is 0.6665.
The \l/2 correction factor is Not present.
;
_exptl_crystal_colour 'clear reddish red'
_exptl_crystal_colour_lustre clear
_exptl_crystal_colour_modifier reddish
_exptl_crystal_colour_primary red
_exptl_crystal_density_diffrn 1.509
_exptl_crystal_description needle
_exptl_crystal_F_000 525
_exptl_crystal_size_max 0.2
_exptl_crystal_size_mid 0.18
_exptl_crystal_size_min 0.16
_refine_diff_density_max 0.239
_refine_diff_density_min -0.440
_refine_diff_density_rms 0.060
_refine_ls_abs_structure_details
;
 Refined as an inversion twin.
;
_refine_ls_abs_structure_Flack 0.019(19)
_refine_ls_extinction_method none
_refine_ls_goodness_of_fit_ref 1.109
_refine_ls_hydrogen_treatment constr
_refine_ls_matrix_type full
_refine_ls_number_parameters 96
_refine_ls_number_reflns 1291
_refine_ls_number_restraints 0
_refine_ls_restrained_S_all 1.109
_refine_ls_R_factor_all 0.0202
_refine_ls_R_factor_gt 0.0196
_refine_ls_shift/su_max 0.000
_refine_ls_shift/su_mean 0.000
_refine_ls_structure_factor_coef Fsqd
_refine_ls_weighting_details 'w=1/[\s^2^(Fo^2^)+(0.0228P)^2^+0.3078P] where P=(Fo^2^+2Fc^2^)/3'
_refine_ls_weighting_scheme calc
_refine_ls_wR_factor_gt 0.0503
_refine_ls_wR_factor_ref 0.0510
_reflns_Friedel_coverage 0.653
_reflns_Friedel_fraction_full 1.000
_reflns_Friedel_fraction_max 1.000
_reflns_number_gt 1266
_reflns_number_total 1291
_reflns_threshold_expression 'I > 2\s(I)'
_cod_data_source_file d3dt00697b2.cif
_cod_data_source_block 23febd_0m
_cod_original_cell_volume 1101.90(12)
_cod_database_code 7713091
_shelx_shelxl_version_number 2018/3
_shelx_space_group_comment
;
The symmetry employed for this shelxl refinement is uniquely defined
by the following loop, which should always be used as a source of
symmetry information in preference to the above space-group names.
They are only intended as comments.
;
_shelx_estimated_absorpt_t_max 0.795
_shelx_estimated_absorpt_t_min 0.754
_olex2_refinement_description
;
1. Twinned data refinement
 Scales: 0.981(19)
 0.019(19)
2. Fixed Uiso
 At 1.2 times of:
  All C(H) groups, All C(H,H) groups, All N(H) groups
 At 1.5 times of:
  All O(H,H) groups
3. Others
 Fixed Sof: H2C(0.5) H2D(0.5)
4.a Free rotating group:
 O2(H2C,H2D)
4.b Ternary CH refined with riding coordinates:
 N1(H1), C4(H4)
4.c Secondary CH2 refined with riding coordinates:
 C6(H6A,H6B), C2(H2A,H2B), C3(H3A,H3B), C1(H1A,H1B)
;
_olex2_submission_special_instructions 'No special instructions were received'

loop_
_space_group_symop_operation_xyz
'x, y, z'
'-y, x-y, z+2/3'
'-x+y, -x, z+1/3'
'y, x, -z'
'x-y, -y, -z+1/3'
'-x, -x+y, -z+2/3'

loop_
_atom_site_label
_atom_site_type_symbol
_atom_site_fract_x
_atom_site_fract_y
_atom_site_fract_z
_atom_site_U_iso_or_equiv
_atom_site_adp_type
_atom_site_occupancy
_atom_site_site_symmetry_order
_atom_site_calc_flag
_atom_site_refinement_flags_posn
_atom_site_refinement_flags_adp
_atom_site_refinement_flags_occupancy
_atom_site_disorder_assembly
_atom_site_disorder_group
Cu1 Cu 0.000000 0.62358(4) 0.333333 0.00979(14) Uani 1 2 d S T P . .
O2 O 0.3366(3) 0.3366(3) 0.500000 0.0219(6) Uani 1 2 d GS T P . .
H2C H 0.235270 0.329506 0.512744 0.033 Uiso 0.5 1 d G U P . .
H2D H 0.311563 0.223351 0.499068 0.033 Uiso 0.5 1 d G U P . .
O1 O 0.2898(3) 0.9878(2) 0.49293(10) 0.0199(4) Uani 1 1 d . . . . .
N1 N 0.1573(3) 0.5593(3) 0.39465(11) 0.0110(5) Uani 1 1 d . . . . .
H1 H 0.079692 0.447774 0.425265 0.013 Uiso 1 1 calc R U . . .
N2 N 0.1172(3) 0.8466(3) 0.38679(11) 0.0146(4) Uani 1 1 d . . . . .
C5 C 0.2244(3) 0.8638(3) 0.44401(14) 0.0120(5) Uani 1 1 d . . . . .
C4 C 0.2725(4) 0.7135(4) 0.44825(14) 0.0120(5) Uani 1 1 d . . . . .
H4 H 0.254250 0.666515 0.501905 0.014 Uiso 1 1 calc R U . . .
C6 C 0.0420(4) 0.9648(4) 0.37375(15) 0.0169(6) Uani 1 1 d . . . . .
H6A H 0.138437 1.093196 0.377239 0.020 Uiso 1 1 calc R U . . .
H6B H -0.051427 0.941987 0.412643 0.020 Uiso 1 1 calc R U . . .
C2 C 0.4526(4) 0.7142(4) 0.34127(17) 0.0236(6) Uani 1 1 d . . . . .
H2A H 0.436616 0.794615 0.305220 0.028 Uiso 1 1 calc R U . . .
H2B H 0.559677 0.705631 0.325795 0.028 Uiso 1 1 calc R U . . .
C3 C 0.4691(4) 0.7799(4) 0.42408(16) 0.0218(6) Uani 1 1 d . . . . .
H3A H 0.542691 0.913372 0.426915 0.026 Uiso 1 1 calc R U . . .
H3B H 0.524861 0.726662 0.457033 0.026 Uiso 1 1 calc R U . . .
C1 C 0.2837(4) 0.5285(4) 0.34549(14) 0.0160(6) Uani 1 1 d . . . . .
H1A H 0.231780 0.485259 0.293899 0.019 Uiso 1 1 calc R U . . .
H1B H 0.310491 0.439162 0.369196 0.019 Uiso 1 1 calc R U . . .

loop_
_atom_site_aniso_label
_atom_site_aniso_U_11
_atom_site_aniso_U_22
_atom_site_aniso_U_33
_atom_site_aniso_U_23
_atom_site_aniso_U_13
_atom_site_aniso_U_12
Cu1 0.0103(2) 0.00818(18) 0.0116(2) -0.00135(8) -0.00269(16) 0.00515(11)
O2 0.0213(11) 0.0213(11) 0.0253(14) 0.0010(5) -0.0010(5) 0.0122(14)
O1 0.0237(11) 0.0189(10) 0.0213(10) -0.0092(8) -0.0120(8) 0.0138(9)
N1 0.0114(11) 0.0089(11) 0.0130(10) -0.0003(8) -0.0005(8) 0.0053(9)
N2 0.0155(12) 0.0119(10) 0.0180(10) -0.0035(8) -0.0063(10) 0.0080(10)
C5 0.0090(12) 0.0122(12) 0.0139(12) 0.0008(10) 0.0005(9) 0.0045(10)
C4 0.0123(13) 0.0104(12) 0.0134(12) -0.0001(10) -0.0037(10) 0.0057(10)
C6 0.0183(14) 0.0127(13) 0.0224(14) -0.0048(11) -0.0088(12) 0.0098(12)
C2 0.0177(16) 0.0196(15) 0.0333(16) 0.0054(12) 0.0100(12) 0.0093(13)
C3 0.0107(14) 0.0162(15) 0.0377(16) -0.0019(12) -0.0029(12) 0.0061(12)
C1 0.0181(15) 0.0168(14) 0.0168(13) 0.0011(10) 0.0037(11) 0.0115(13)

loop_
_atom_type_symbol
_atom_type_description
_atom_type_scat_dispersion_real
_atom_type_scat_dispersion_imag
_atom_type_scat_source
C C 0.0033 0.0016 'International Tables Vol C Tables 4.2.6.8 and 6.1.1.4'
H H 0.0000 0.0000 'International Tables Vol C Tables 4.2.6.8 and 6.1.1.4'
Cu Cu 0.3201 1.2651 'International Tables Vol C Tables 4.2.6.8 and 6.1.1.4'
N N 0.0061 0.0033 'International Tables Vol C Tables 4.2.6.8 and 6.1.1.4'
O O 0.0106 0.0060 'International Tables Vol C Tables 4.2.6.8 and 6.1.1.4'

loop_
_geom_angle_atom_site_label_1
_geom_angle_atom_site_label_2
_geom_angle_atom_site_label_3
_geom_angle
_geom_angle_site_symmetry_1
_geom_angle_site_symmetry_3
_geom_angle_publ_flag
N1 Cu1 N1 104.66(12) 6 . ?
N2 Cu1 N1 85.56(9) . . ?
N2 Cu1 N1 85.56(9) 6 6 ?
N2 Cu1 N1 169.35(9) 6 . ?
N2 Cu1 N1 169.35(9) . 6 ?
N2 Cu1 N2 84.41(13) 6 . ?
H2C O2 H2C 115.4 . 4_556 ?
H2C O2 H2D 104.1 4_556 4_556 ?
H2C O2 H2D 104.1 . . ?
H2C O2 H2D 16.2 . 4_556 ?
H2D O2 H2C 16.2 . 4_556 ?
H2D O2 H2D 95.7 . 4_556 ?
Cu1 N1 H1 109.4 . . ?
C4 N1 Cu1 109.07(15) . . ?
C4 N1 H1 109.4 . . ?
C1 N1 Cu1 112.48(15) . . ?
C1 N1 H1 109.4 . . ?
C1 N1 C4 107.17(19) . . ?
C5 N2 Cu1 118.38(18) . . ?
C5 N2 C6 124.4(2) . . ?
C6 N2 Cu1 115.11(16) . . ?
O1 C5 N2 127.2(2) . . ?
O1 C5 C4 118.8(2) . . ?
N2 C5 C4 114.0(2) . . ?
N1 C4 C5 111.7(2) . . ?
N1 C4 H4 109.1 . . ?
N1 C4 C3 105.4(2) . . ?
C5 C4 H4 109.1 . . ?
C5 C4 C3 112.2(2) . . ?
C3 C4 H4 109.1 . . ?
N2 C6 C6 107.23(15) . 6 ?
N2 C6 H6A 110.3 . . ?
N2 C6 H6B 110.3 . . ?
C6 C6 H6A 110.3 6 . ?
C6 C6 H6B 110.3 6 . ?
H6A C6 H6B 108.5 . . ?
H2A C2 H2B 109.3 . . ?
C3 C2 H2A 111.4 . . ?
C3 C2 H2B 111.4 . . ?
C1 C2 H2A 111.4 . . ?
C1 C2 H2B 111.4 . . ?
C1 C2 C3 101.6(2) . . ?
C4 C3 H3A 111.0 . . ?
C4 C3 H3B 111.0 . . ?
C2 C3 C4 103.9(2) . . ?
C2 C3 H3A 111.0 . . ?
C2 C3 H3B 111.0 . . ?
H3A C3 H3B 109.0 . . ?
N1 C1 C2 103.6(2) . . ?
N1 C1 H1A 111.0 . . ?
N1 C1 H1B 111.0 . . ?
C2 C1 H1A 111.0 . . ?
C2 C1 H1B 111.0 . . ?
H1A C1 H1B 109.0 . . ?

loop_
_geom_bond_atom_site_label_1
_geom_bond_atom_site_label_2
_geom_bond_distance
_geom_bond_site_symmetry_2
_geom_bond_publ_flag
Cu1 N1 1.997(2) . ?
Cu1 N1 1.997(2) 6 ?
Cu1 N2 1.895(2) . ?
Cu1 N2 1.8954(19) 6 ?
O2 H2C 0.8654 . ?
O2 H2C 0.87(12) 4_556 ?
O2 H2D 0.88(14) 4_556 ?
O2 H2D 0.8796 . ?
O1 C5 1.253(3) . ?
N1 H1 1.0000 . ?
N1 C4 1.510(3) . ?
N1 C1 1.501(3) . ?
N2 C5 1.313(3) . ?
N2 C6 1.459(3) . ?
C5 C4 1.533(4) . ?
C4 H4 1.0000 . ?
C4 C3 1.538(4) . ?
C6 C6 1.542(5) 6 ?
C6 H6A 0.9900 . ?
C6 H6B 0.9900 . ?
C2 H2A 0.9900 . ?
C2 H2B 0.9900 . ?
C2 C3 1.531(4) . ?
C2 C1 1.521(4) . ?
C3 H3A 0.9900 . ?
C3 H3B 0.9900 . ?
C1 H1A 0.9900 . ?
C1 H1B 0.9900 . ?

loop_
_geom_torsion_atom_site_label_1
_geom_torsion_atom_site_label_2
_geom_torsion_atom_site_label_3
_geom_torsion_atom_site_label_4
_geom_torsion
_geom_torsion_site_symmetry_1
_geom_torsion_site_symmetry_2
_geom_torsion_site_symmetry_3
_geom_torsion_site_symmetry_4
_geom_torsion_publ_flag
Cu1 N1 C4 C5 4.4(2) . . . . ?
Cu1 N1 C4 C3 -117.78(18) . . . . ?
Cu1 N1 C1 C2 91.0(2) . . . . ?
Cu1 N2 C5 O1 -167.9(2) . . . . ?
Cu1 N2 C5 C4 13.0(3) . . . . ?
Cu1 N2 C6 C6 -28.4(3) . . . 6 ?
O1 C5 C4 N1 169.8(2) . . . . ?
O1 C5 C4 C3 -72.1(3) . . . . ?
N1 Cu1 N2 C5 155.4(4) 6 . . . ?
N1 Cu1 N2 C5 -8.47(19) . . . . ?
N1 Cu1 N2 C6 -172.6(2) . . . . ?
N1 Cu1 N2 C6 -8.7(6) 6 . . . ?
N1 C4 C3 C2 21.8(3) . . . . ?
N2 Cu1 N2 C5 175.1(3) 6 . . . ?
N2 Cu1 N2 C6 11.01(14) 6 . . . ?
N2 C5 C4 N1 -11.0(3) . . . . ?
N2 C5 C4 C3 107.2(3) . . . . ?
C5 N2 C6 C6 168.5(3) . . . 6 ?
C5 C4 C3 C2 -100.0(2) . . . . ?
C4 N1 C1 C2 -28.9(3) . . . . ?
C6 N2 C5 O1 -5.3(4) . . . . ?
C6 N2 C5 C4 175.5(2) . . . . ?
C3 C2 C1 N1 41.9(3) . . . . ?
C1 N1 C4 C5 126.4(2) . . . . ?
C1 N1 C4 C3 4.2(3) . . . . ?
C1 C2 C3 C4 -39.1(3) . . . . ?

loop_
_twin_individual_id
_twin_individual_mass_fraction_refined
1 0.981(19)
2 0.019(19)
